data_1577056
loop_
_publ_author_name
'Das, Rajorshi'
'Seethapathy, Logeshwari'
'M, Rohith'
'Hazra, Chinmoy Kumar'
'Samanta, Jayanta'
'Pramanik, Susnata'

_publ_section_title
;
 One System, Three Functions: An Electroactive Reconfigurable Organic
 Receptor for Adaptive Binding, Information Encoding, and Metal-Free
 Oxidation
;
_journal_name_full 'Materials Horizons'
_journal_paper_doi 10.1039/D5MH02406D
_journal_year 2026
_chemical_formula_moiety 'C24 H27 N6, C14 H10, 3(F6 P)'
_chemical_formula_sum 'C38 H37 F18 N6 P3'
_chemical_formula_weight 1012.64
_space_group_crystal_system monoclinic
_space_group_IT_number 14
_space_group_name_Hall '-P 2ybc'
_space_group_name_H-M_alt 'P 1 21/c 1'
_atom_sites_solution_hydrogens geom
_audit_creation_date 2025-07-27
_audit_creation_method
;
Olex2 1.5
(compiled 2024.02.16 svn.r378c4104 for OlexSys, GUI svn.r6928)
;
_audit_update_record
;
2025-07-27 deposited with the CCDC.	2026-04-02 downloaded from the CCDC.
;
_cell_angle_alpha 90
_cell_angle_beta 91.357(2)
_cell_angle_gamma 90
_cell_formula_units_Z 4
_cell_length_a 6.5813(4)
_cell_length_b 26.6373(16)
_cell_length_c 24.8163(16)
_cell_measurement_reflns_used 9942
_cell_measurement_temperature 273.15
_cell_measurement_theta_max 24.96
_cell_measurement_theta_min 2.24
_cell_volume 4349.3(5)
_computing_cell_refinement 'SAINT V8.40E (?, 2016)'
_computing_data_reduction 'SAINT V8.40E (?, 2016)'
_computing_molecular_graphics 'Olex2 1.5 (Dolomanov et al., 2009)'
_computing_publication_material 'Olex2 1.5 (Dolomanov et al., 2009)'
_computing_structure_refinement 'SHELXL 2019/3 (Sheldrick, 2015)'
_computing_structure_solution 'SHELXT 2018/2 (Sheldrick, 2018)'
_diffrn_ambient_temperature 273.15
_diffrn_measured_fraction_theta_full 0.999
_diffrn_measured_fraction_theta_max 0.999
_diffrn_measurement_device_type 'Bruker APEX-II CCD'
_diffrn_measurement_method '\f and \w scans'
_diffrn_radiation_type MoK\a
_diffrn_radiation_wavelength 0.71073
_diffrn_reflns_av_R_equivalents 0.1026
_diffrn_reflns_av_unetI/netI 0.0539
_diffrn_reflns_Laue_measured_fraction_full 0.999
_diffrn_reflns_Laue_measured_fraction_max 0.999
_diffrn_reflns_limit_h_max 7
_diffrn_reflns_limit_h_min -7
_diffrn_reflns_limit_k_max 31
_diffrn_reflns_limit_k_min -31
_diffrn_reflns_limit_l_max 29
_diffrn_reflns_limit_l_min -28
_diffrn_reflns_number 65769
_diffrn_reflns_point_group_measured_fraction_full 0.999
_diffrn_reflns_point_group_measured_fraction_max 0.999
_diffrn_reflns_theta_full 25.108
_diffrn_reflns_theta_max 25.108
_diffrn_reflns_theta_min 2.244
_diffrn_standards_number 0
_exptl_absorpt_coefficient_mu 0.252
_exptl_absorpt_correction_T_max 0.7452
_exptl_absorpt_correction_T_min 0.5639
_exptl_absorpt_correction_type none
_exptl_absorpt_process_details
;
SADABS-2016/2 (Bruker,2016/2) was used for absorption correction.
wR2(int) was 0.1259 before and 0.0796 after correction.
The Ratio of minimum to maximum transmission is 0.7567.
The \l/2 correction factor is Not present.
;
_exptl_crystal_colour yellow
_exptl_crystal_colour_primary yellow
_exptl_crystal_density_diffrn 1.546
_exptl_crystal_description plate
_exptl_crystal_F_000 2056
_exptl_crystal_size_max 0.31
_exptl_crystal_size_mid 0.17
_exptl_crystal_size_min 0.099
_refine_diff_density_max 0.714
_refine_diff_density_min -0.563
_refine_diff_density_rms 0.068
_refine_ls_extinction_method none
_refine_ls_goodness_of_fit_ref 1.079
_refine_ls_hydrogen_treatment constr
_refine_ls_matrix_type full
_refine_ls_number_parameters 826
_refine_ls_number_reflns 7743
_refine_ls_number_restraints 2146
_refine_ls_restrained_S_all 2.382
_refine_ls_R_factor_all 0.1771
_refine_ls_R_factor_gt 0.1289
_refine_ls_shift/su_max 0.000
_refine_ls_shift/su_mean 0.000
_refine_ls_structure_factor_coef Fsqd
_refine_ls_weighting_details 'w=1/[\s^2^(Fo^2^)+(0.1069P)^2^+12.7925P] where P=(Fo^2^+2Fc^2^)/3'
_refine_ls_weighting_scheme calc
_refine_ls_wR_factor_gt 0.2935
_refine_ls_wR_factor_ref 0.3254
_reflns_Friedel_coverage 0.000
_reflns_number_gt 4938
_reflns_number_total 7743
_reflns_threshold_expression 'I > 2\s(I)'
_cod_data_source_file d5mh02406d2.cif
_cod_data_source_block TETPTPHEN
_cod_database_code 1577056
_shelx_shelxl_version_number 2019/3
_shelx_space_group_comment
;
The symmetry employed for this shelxl refinement is uniquely defined
by the following loop, which should always be used as a source of
symmetry information in preference to the above space-group names.
They are only intended as comments.
;
_shelx_estimated_absorpt_t_max 0.976
_shelx_estimated_absorpt_t_min 0.926
_olex2_refinement_description
;
1. Fixed Uiso
 At 1.2 times of:
  All C(H) groups, All C(H,H) groups
 At 1.5 times of:
  All C(H,H,H) groups
2. Restrained distances
 C28-C27 \\sim C28A-C27A
 with sigma of 0.02
 C28-C35 \\sim C28A-C35A
 with sigma of 0.02
 C27-C26 \\sim C27A-C26A
 with sigma of 0.02
 C26-C25 \\sim C26A-C25A
 with sigma of 0.02
 C25-C36 \\sim C25A-C36A
 with sigma of 0.02
 C36-C35 \\sim C36A-C35A
 with sigma of 0.02
 C36-C37 \\sim C36A-C37A
 with sigma of 0.02
 C35-C34 \\sim C35A-C34A
 with sigma of 0.02
 C34-C29 \\sim C34A-C29A
 with sigma of 0.02
 C34-C33 \\sim C34A-C33A
 with sigma of 0.02
 C37-C38 \\sim C37A-C38A
 with sigma of 0.02
 C29-C30 \\sim C29A-C30A
 with sigma of 0.02
 C33-C32 \\sim C33A-C32A
 with sigma of 0.02
 C33-C38 \\sim C33A-C38A
 with sigma of 0.02
 C31-C30 \\sim C31A-C30A
 with sigma of 0.02
 C31-C32 \\sim C31A-C32A
 with sigma of 0.02
 C28-C26 \\sim C28A-C26A
 with sigma of 0.04
 C28-C36 \\sim C28A-C36A
 with sigma of 0.04
 C28-C34 \\sim C28A-C34A
 with sigma of 0.04
 C27-C25 \\sim C27A-C25A
 with sigma of 0.04
 C27-C35 \\sim C27A-C35A
 with sigma of 0.04
 C26-C36 \\sim C26A-C36A
 with sigma of 0.04
 C25-C35 \\sim C25A-C35A
 with sigma of 0.04
 C25-C37 \\sim C25A-C37A
 with sigma of 0.04
 C36-C34 \\sim C36A-C34A
 with sigma of 0.04
 C36-C38 \\sim C36A-C38A
 with sigma of 0.04
 C35-C37 \\sim C35A-C37A
 with sigma of 0.04
 C35-C29 \\sim C35A-C29A
 with sigma of 0.04
 C35-C33 \\sim C35A-C33A
 with sigma of 0.04
 C34-C30 \\sim C34A-C30A
 with sigma of 0.04
 C34-C32 \\sim C34A-C32A
 with sigma of 0.04
 C34-C38 \\sim C34A-C38A
 with sigma of 0.04
 C37-C33 \\sim C37A-C33A
 with sigma of 0.04
 C29-C33 \\sim C29A-C33A
 with sigma of 0.04
 C29-C31 \\sim C29A-C31A
 with sigma of 0.04
 C33-C31 \\sim C33A-C31A
 with sigma of 0.04
 C30-C32 \\sim C30A-C32A
 with sigma of 0.04
 C32-C38 \\sim C32A-C38A
 with sigma of 0.04
 P2-F13 \\sim P2-F13A
 with sigma of 0.02
 P2-F18 \\sim P2-F18A
 with sigma of 0.02
 P2-F16 \\sim P2-F16A
 with sigma of 0.02
 P2-F17 \\sim P2-F17A
 with sigma of 0.02
 P2-F15 \\sim P2-F15A
 with sigma of 0.02
 P2-F14 \\sim P2-F14A
 with sigma of 0.02
 F17A-F18A \\sim F17A-F16A \\sim F17A-F14A \\sim F17A-F13A \\sim F17-F18 \\sim
F17-F16 \\sim F17-F14 ~
 F17-F13 \\sim F15-F18 \\sim F15-F16 \\sim F15-F14 \\sim F15-F13 \\sim
F15A-F18A \\sim F15A-F16A \\sim F15A-
 F14A \\sim F15A-F13A \\sim F18A-F14A \\sim F18A-F13A \\sim F18-F14 \\sim
F18-F13 \\sim F16-F14 \\sim F16-
 F13 \\sim F16A-F14A \\sim F16A-F13A \\sim F14-F13 \\sim F14A-F13A
 with sigma of 0.04
 P2-F17A \\sim P2-F17 \\sim P2-F15 \\sim P2-F15A \\sim P2-F18A \\sim P2-F18
\\sim P2-F16 \\sim P2-F16A ~
 P2-F14 \\sim P2-F14A \\sim P2-F13A \\sim P2-F13
 with sigma of 0.02
 P3-F9 \\sim P3-F7A
 with sigma of 0.02
 P3-F7 \\sim P3-F10A
 with sigma of 0.02
 P3-F11 \\sim P3-F8A
 with sigma of 0.02
 P3-F8 \\sim P3-F12A
 with sigma of 0.02
 P3-F10 \\sim P3-F9A
 with sigma of 0.02
 P3-F12 \\sim P3-F11A
 with sigma of 0.02
 F10-F8 \\sim F10-F7 \\sim F10-F11 \\sim F10-F9 \\sim F12A-F9A \\sim F12A-F11A
\\sim F12A-F8A \\sim F12A-
 F7A \\sim F9A-F8A \\sim F9A-F10A \\sim F9A-F7A \\sim F8-F12 \\sim F8-F11 \\sim
F8-F9 \\sim F11A-F8A \\sim F11A-
 F10A \\sim F11A-F7A \\sim F12-F7 \\sim F12-F11 \\sim F12-F9 \\sim F7-F11 \\sim
F7-F9 \\sim F8A-F10A \\sim F8A-
 F7A \\sim F11-F9 \\sim F10A-F7A
 with sigma of 0.04
 P3-F10 \\sim P3-F12A \\sim P3-F9A \\sim P3-F8 \\sim P3-F11A \\sim P3-F12 \\sim
P3-F7 \\sim P3-F8A \\sim P3-
 F11 \\sim P3-F10A \\sim P3-F9 \\sim P3-F7A
 with sigma of 0.02
3. Uiso/Uaniso restraints and constraints
C25 \\sim C26 \\sim C27 \\sim C28 \\sim C29 \\sim C30 \\sim C31 \\sim C32 \\sim
C33 \\sim C34 \\sim C35 \\sim C36 \\sim C37 \\sim C38 \\sim C25A \\sim C26A
\\sim C27A \\sim C28A \\sim C29A \\sim C30A \\sim C31A \\sim C32A \\sim C33A
\\sim C34A \\sim C35A \\sim C36A \\sim C37A \\sim C38A: within 2A with sigma of
0.02 and sigma for terminal atoms of 0.04 within 2A
P2 \\sim F13 \\sim F13A \\sim F14 \\sim F14A \\sim F15 \\sim F15A \\sim F16
\\sim F16A \\sim F17 \\sim F17A \\sim F18 \\sim F18A: within 2A with sigma of
0.04 and sigma for terminal atoms of 0.08 within 2A
P3 \\sim F7 \\sim F7A \\sim F8 \\sim F8A \\sim F9 \\sim F9A \\sim F10 \\sim
F10A \\sim F11 \\sim F11A \\sim F12 \\sim F12A: within 2A with sigma of 0.04
and sigma for terminal atoms of 0.08 within 2A
4. Rigid body (RIGU) restrains
 C25, C26, C27, C28, C29, C30, C31, C32, C33, C34, C35, C36, C37, C38, C25A,
 C26A, C27A, C28A, C29A, C30A, C31A, C32A, C33A, C34A, C35A, C36A, C37A, C38A
 with sigma for 1-2 distances of 0.004 and sigma for 1-3 distances of 0.004
 P2, F13, F13A, F14, F14A, F15, F15A, F16, F16A, F17, F17A, F18, F18A
 with sigma for 1-2 distances of 0.004 and sigma for 1-3 distances of 0.004
 P3, F7, F7A, F8, F8A, F9, F9A, F10, F10A, F11, F11A, F12, F12A
 with sigma for 1-2 distances of 0.004 and sigma for 1-3 distances of 0.004
5. Others
 Sof(C25A)=Sof(H25A)=Sof(C26A)=Sof(H26A)=Sof(C27A)=Sof(H27A)=Sof(C28A)=
 Sof(H28A)=Sof(C29A)=Sof(H29A)=Sof(C30A)=Sof(H30A)=Sof(C31A)=Sof(H31A)=
 Sof(C32A)=Sof(H32A)=Sof(C33A)=Sof(C34A)=Sof(C35A)=Sof(C36A)=Sof(C37A)=
 Sof(H37A)=Sof(C38A)=Sof(H38A)=1-FVAR(1)
 Sof(C25)=Sof(H25)=Sof(C26)=Sof(H26)=Sof(C27)=Sof(H27)=Sof(C28)=Sof(H28)=
 Sof(C29)=Sof(H29)=Sof(C30)=Sof(H30)=Sof(C31)=Sof(H31)=Sof(C32)=Sof(H32)=
 Sof(C33)=Sof(C34)=Sof(C35)=Sof(C36)=Sof(C37)=Sof(H37)=Sof(C38)=Sof(H38)=FVAR(1)
 Sof(F13A)=Sof(F14A)=Sof(F15A)=Sof(F16A)=Sof(F17A)=Sof(F18A)=1-FVAR(2)
 Sof(F13)=Sof(F14)=Sof(F15)=Sof(F16)=Sof(F17)=Sof(F18)=FVAR(2)
 Sof(F7A)=Sof(F8A)=Sof(F9A)=Sof(F10A)=Sof(F11A)=Sof(F12A)=1-FVAR(3)
 Sof(F7)=Sof(F8)=Sof(F9)=Sof(F10)=Sof(F11)=Sof(F12)=FVAR(3)
6.a Secondary CH2 refined with riding coordinates:
 C9(H9A,H9B), C16(H16A,H16B), C23(H23A,H23B)
6.b Aromatic/amide H refined with riding coordinates:
 C5(H5), C6(H6), C7(H7), C8(H8), C12(H12), C13(H13), C14(H14), C15(H15),
 C19(H19), C20(H20), C21(H21), C22(H22), C25(H25), C26(H26), C27(H27), C28(H28),
  C29(H29), C30(H30), C31(H31), C32(H32), C37(H37), C38(H38), C25A(H25A),
 C26A(H26A), C27A(H27A), C28A(H28A), C29A(H29A), C30A(H30A), C31A(H31A),
 C32A(H32A), C37A(H37A), C38A(H38A)
6.c Idealised Me refined as rotating group:
 C10(H10A,H10B,H10C), C17(H17A,H17B,H17C), C24(H24A,H24B,H24C)
;
_olex2_submission_special_instructions 'No special instructions were received'

loop_
_space_group_symop_operation_xyz
'x, y, z'
'-x, y+1/2, -z+1/2'
'-x, -y, -z'
'x, -y-1/2, z-1/2'

loop_
_atom_site_label
_atom_site_type_symbol
_atom_site_fract_x
_atom_site_fract_y
_atom_site_fract_z
_atom_site_U_iso_or_equiv
_atom_site_adp_type
_atom_site_occupancy
_atom_site_site_symmetry_order
_atom_site_calc_flag
_atom_site_refinement_flags_posn
_atom_site_refinement_flags_adp
_atom_site_refinement_flags_occupancy
_atom_site_disorder_assembly
_atom_site_disorder_group
N1 N 0.5553(6) 0.74864(15) 0.29426(17) 0.0402(10) Uani 1 1 d . . . . .
N2 N 0.5661(6) 0.82551(15) 0.24617(17) 0.0392(10) Uani 1 1 d . . . . .
N3 N 0.5537(6) 0.74857(15) 0.19918(17) 0.0393(10) Uani 1 1 d . . . . .
N4 N 0.5290(7) 0.56746(17) 0.2448(2) 0.0572(13) Uani 1 1 d . . . . .
N5 N 0.5993(8) 0.8768(2) 0.4396(2) 0.0661(14) Uani 1 1 d . . . . .
N6 N 0.6042(8) 0.8737(2) 0.0518(2) 0.0646(14) Uani 1 1 d . . . . .
C1 C 0.5505(6) 0.72593(18) 0.2465(2) 0.0381(11) Uani 1 1 d . . . . .
C2 C 0.5638(6) 0.79867(17) 0.2916(2) 0.0342(11) Uani 1 1 d . . . . .
C3 C 0.5634(6) 0.79855(18) 0.2013(2) 0.0376(12) Uani 1 1 d . . . . .
C4 C 0.5407(7) 0.66989(19) 0.2466(2) 0.0417(12) Uani 1 1 d . . . . .
C5 C 0.5301(8) 0.6432(2) 0.1982(2) 0.0503(14) Uani 1 1 d . . . . .
H5 H 0.528153 0.660376 0.165527 0.060 Uiso 1 1 calc R U . . .
C6 C 0.5226(9) 0.5927(2) 0.1986(3) 0.0562(15) Uani 1 1 d . . . . .
H6 H 0.512719 0.575258 0.166146 0.067 Uiso 1 1 calc R U . . .
C7 C 0.5390(9) 0.5910(2) 0.2917(3) 0.0590(16) Uani 1 1 d . . . . .
H7 H 0.543003 0.572526 0.323491 0.071 Uiso 1 1 calc R U . . .
C8 C 0.5437(8) 0.6429(2) 0.2940(2) 0.0491(14) Uani 1 1 d . . . . .
H8 H 0.548687 0.659283 0.327121 0.059 Uiso 1 1 calc R U . . .
C9 C 0.5248(12) 0.5107(2) 0.2446(3) 0.080(2) Uani 1 1 d . . . . .
H9A H 0.559433 0.498606 0.209145 0.097 Uiso 1 1 calc R U . . .
H9B H 0.626389 0.498205 0.270222 0.097 Uiso 1 1 calc R U . . .
C10 C 0.3292(13) 0.4913(3) 0.2584(4) 0.104(3) Uani 1 1 d . . . . .
H10A H 0.226818 0.505443 0.234803 0.156 Uiso 1 1 calc R U . . .
H10B H 0.300929 0.500036 0.295025 0.156 Uiso 1 1 calc R U . . .
H10C H 0.329195 0.455417 0.254696 0.156 Uiso 1 1 calc R U . . .
C11 C 0.5707(7) 0.8261(2) 0.3438(2) 0.0430(12) Uani 1 1 d . . . . .
C12 C 0.5728(12) 0.8014(3) 0.3917(3) 0.077(2) Uani 1 1 d . . . . .
H12 H 0.564938 0.766591 0.392110 0.092 Uiso 1 1 calc R U . . .
C13 C 0.5860(14) 0.8269(3) 0.4391(3) 0.090(3) Uani 1 1 d . . . . .
H13 H 0.585877 0.809316 0.471492 0.108 Uiso 1 1 calc R U . . .
C14 C 0.5933(12) 0.9018(3) 0.3943(3) 0.077(2) Uani 1 1 d . . . . .
H14 H 0.598558 0.936706 0.394940 0.093 Uiso 1 1 calc R U . . .
C15 C 0.5796(11) 0.8775(2) 0.3461(3) 0.0696(19) Uani 1 1 d . . . . .
H15 H 0.576121 0.896051 0.314264 0.084 Uiso 1 1 calc R U . . .
C16 C 0.6168(14) 0.9044(3) 0.4925(3) 0.099(3) Uani 1 1 d . . . . .
H16A H 0.704023 0.885594 0.517311 0.119 Uiso 1 1 calc R U . . .
H16B H 0.678267 0.936970 0.486893 0.119 Uiso 1 1 calc R U . . .
C17 C 0.4156(19) 0.9109(5) 0.5162(4) 0.169(6) Uani 1 1 d . . . . .
H17A H 0.311930 0.901571 0.490209 0.253 Uiso 1 1 calc R U . . .
H17B H 0.397796 0.945436 0.526181 0.253 Uiso 1 1 calc R U . . .
H17C H 0.405678 0.890070 0.547547 0.253 Uiso 1 1 calc R U . . .
C18 C 0.5712(7) 0.82543(19) 0.1485(2) 0.0411(12) Uani 1 1 d . . . . .
C19 C 0.5811(12) 0.8766(2) 0.1453(3) 0.0714(19) Uani 1 1 d . . . . .
H19 H 0.576840 0.895790 0.176505 0.086 Uiso 1 1 calc R U . . .
C20 C 0.5972(12) 0.8993(2) 0.0970(3) 0.076(2) Uani 1 1 d . . . . .
H20 H 0.603477 0.934153 0.095649 0.091 Uiso 1 1 calc R U . . .
C21 C 0.5919(14) 0.8240(3) 0.0542(3) 0.090(2) Uani 1 1 d . . . . .
H21 H 0.594522 0.805593 0.022411 0.107 Uiso 1 1 calc R U . . .
C22 C 0.5758(12) 0.7994(3) 0.1014(3) 0.077(2) Uani 1 1 d . . . . .
H22 H 0.567886 0.764590 0.101743 0.092 Uiso 1 1 calc R U . . .
C23 C 0.6253(15) 0.9004(3) -0.0008(3) 0.102(3) Uani 1 1 d . . . . .
H23A H 0.681631 0.933604 0.005706 0.123 Uiso 1 1 calc R U . . .
H23B H 0.718841 0.882098 -0.023142 0.123 Uiso 1 1 calc R U . . .
C24 C 0.427(2) 0.9052(5) -0.0296(4) 0.163(5) Uani 1 1 d . . . . .
H24A H 0.440562 0.927517 -0.059658 0.244 Uiso 1 1 calc R U . . .
H24B H 0.328482 0.918383 -0.005485 0.244 Uiso 1 1 calc R U . . .
H24C H 0.383951 0.872790 -0.042277 0.244 Uiso 1 1 calc R U . . .
C25 C 0.038(2) 0.6315(4) 0.2376(5) 0.085(3) Uani 0.746(6) 1 d D U P A 1
H25 H 0.032204 0.607472 0.210461 0.102 Uiso 0.746(6) 1 calc R U P A 1
C26 C 0.040(2) 0.6197(5) 0.2877(6) 0.103(3) Uani 0.746(6) 1 d D U P A 1
H26 H 0.035846 0.585381 0.294710 0.123 Uiso 0.746(6) 1 calc R U P A 1
C27 C 0.0477(13) 0.6472(4) 0.3289(5) 0.085(3) Uani 0.746(6) 1 d D U P A 1
H27 H 0.048714 0.633667 0.363421 0.102 Uiso 0.746(6) 1 calc R U P A 1
C28 C 0.054(2) 0.6973(4) 0.3206(5) 0.066(2) Uani 0.746(6) 1 d D U P A 1
H28 H 0.058291 0.717771 0.350962 0.079 Uiso 0.746(6) 1 calc R U P A 1
C29 C 0.0683(16) 0.8094(4) 0.3049(4) 0.060(2) Uani 0.746(6) 1 d D U P A 1
H29 H 0.073212 0.796535 0.339791 0.072 Uiso 0.746(6) 1 calc R U P A 1
C30 C 0.066(2) 0.8569(4) 0.2993(5) 0.075(3) Uani 0.746(6) 1 d D U P A 1
H30 H 0.060416 0.877398 0.329507 0.090 Uiso 0.746(6) 1 calc R U P A 1
C31 C 0.073(2) 0.8772(4) 0.2509(6) 0.085(3) Uani 0.746(6) 1 d D U P A 1
H31 H 0.080308 0.912002 0.248377 0.103 Uiso 0.746(6) 1 calc R U P A 1
C32 C 0.069(2) 0.8502(5) 0.2047(5) 0.082(3) Uani 0.746(6) 1 d D U P A 1
H32 H 0.069290 0.866230 0.171474 0.099 Uiso 0.746(6) 1 calc R U P A 1
C33 C 0.0639(15) 0.7941(4) 0.2079(4) 0.065(2) Uani 0.746(6) 1 d D U P A 1
C34 C 0.0634(12) 0.7746(3) 0.2613(3) 0.0466(17) Uani 0.746(6) 1 d D U P A 1
C35 C 0.0546(10) 0.7213(3) 0.2703(3) 0.0541(17) Uani 0.746(6) 1 d D U P A 1
C36 C 0.0453(12) 0.6870(4) 0.2257(4) 0.075(2) Uani 0.746(6) 1 d D U P A 1
C37 C 0.0566(18) 0.7085(6) 0.1719(5) 0.083(3) Uani 0.746(6) 1 d D U P A 1
H37 H 0.062832 0.687064 0.142441 0.099 Uiso 0.746(6) 1 calc R U P A 1
C38 C 0.0583(12) 0.7563(5) 0.1637(4) 0.079(2) Uani 0.746(6) 1 d D U P A 1
H38 H 0.055981 0.767785 0.128304 0.095 Uiso 0.746(6) 1 calc R U P A 1
C25A C 0.038(8) 0.6336(9) 0.2604(12) 0.086(4) Uani 0.254(6) 1 d D U P A 2
H25A H 0.037075 0.608806 0.286790 0.103 Uiso 0.254(6) 1 calc R U P A 2
C26A C 0.037(5) 0.6233(11) 0.2102(13) 0.090(4) Uani 0.254(6) 1 d D U P A 2
H26A H 0.041410 0.588988 0.203624 0.107 Uiso 0.254(6) 1 calc R U P A 2
C27A C 0.033(4) 0.6482(10) 0.1684(12) 0.086(4) Uani 0.254(6) 1 d D U P A 2
H27A H 0.038604 0.634303 0.134157 0.103 Uiso 0.254(6) 1 calc R U P A 2
C28A C 0.017(7) 0.6982(11) 0.1780(12) 0.080(5) Uani 0.254(6) 1 d D U P A 2
H28A H -0.018362 0.718760 0.148973 0.096 Uiso 0.254(6) 1 calc R U P A 2
C29A C 0.067(6) 0.8011(12) 0.1853(11) 0.075(4) Uani 0.254(6) 1 d D U P A 2
H29A H 0.061184 0.783162 0.153099 0.090 Uiso 0.254(6) 1 calc R U P A 2
C30A C 0.086(7) 0.8467(12) 0.1842(12) 0.076(5) Uani 0.254(6) 1 d D U P A 2
H30A H 0.107189 0.862520 0.151373 0.091 Uiso 0.254(6) 1 calc R U P A 2
C31A C 0.076(7) 0.8741(11) 0.2280(11) 0.070(5) Uani 0.254(6) 1 d D U P A 2
H31A H 0.058538 0.908570 0.223935 0.084 Uiso 0.254(6) 1 calc R U P A 2
C32A C 0.090(7) 0.8553(10) 0.2795(11) 0.070(4) Uani 0.254(6) 1 d D U P A 2
H32A H 0.109692 0.876288 0.309100 0.084 Uiso 0.254(6) 1 calc R U P A 2
C33A C 0.071(6) 0.7983(9) 0.2864(9) 0.063(4) Uani 0.254(6) 1 d D U P A 2
C34A C 0.055(5) 0.7749(8) 0.2354(9) 0.064(3) Uani 0.254(6) 1 d D U P A 2
C35A C 0.051(4) 0.7210(8) 0.2277(9) 0.069(3) Uani 0.254(6) 1 d D U P A 2
C36A C 0.039(4) 0.6893(8) 0.2739(9) 0.078(3) Uani 0.254(6) 1 d D U P A 2
C37A C 0.047(7) 0.7139(10) 0.3268(12) 0.069(4) Uani 0.254(6) 1 d D U P A 2
H37A H 0.044180 0.693966 0.357476 0.083 Uiso 0.254(6) 1 calc R U P A 2
C38A C 0.059(3) 0.7627(8) 0.3329(9) 0.065(3) Uani 0.254(6) 1 d D U P A 2
H38A H 0.059930 0.775787 0.367637 0.078 Uiso 0.254(6) 1 calc R U P A 2
P3 P 0.9431(4) 0.50928(10) 0.11414(10) 0.1035(8) Uani 1 1 d D U . . .
F7 F 0.9166(13) 0.5198(5) 0.1764(3) 0.132(4) Uani 0.698(16) 1 d D U P B 1
F7A F 1.160(2) 0.5078(10) 0.1291(11) 0.155(8) Uani 0.302(16) 1 d D U P B 2
F8 F 0.962(3) 0.5035(6) 0.0536(4) 0.217(6) Uani 0.698(16) 1 d D U P B 1
F8A F 0.729(2) 0.5070(11) 0.0973(13) 0.197(10) Uani 0.302(16) 1 d D U P B 2
F9 F 1.1639(14) 0.5220(7) 0.1185(6) 0.215(7) Uani 0.698(16) 1 d D U P B 1
F9A F 0.899(4) 0.4758(11) 0.1632(9) 0.183(10) Uani 0.302(16) 1 d D U P B 2
F10 F 0.979(2) 0.4548(4) 0.1242(8) 0.220(7) Uani 0.698(16) 1 d D U P B 1
F10A F 0.908(4) 0.5568(8) 0.1453(12) 0.175(10) Uani 0.302(16) 1 d D U P B 2
F11 F 0.7185(14) 0.5005(6) 0.1110(6) 0.197(6) Uani 0.698(16) 1 d D U P B 1
F11A F 0.983(4) 0.5373(12) 0.0606(8) 0.165(10) Uani 0.302(16) 1 d D U P B 2
F12 F 0.900(2) 0.5666(3) 0.1055(5) 0.185(5) Uani 0.698(16) 1 d D U P B 1
F12A F 0.979(4) 0.4590(8) 0.0821(11) 0.182(10) Uani 0.302(16) 1 d D U P B 2
P2 P -0.1038(5) 0.49559(11) 0.39301(11) 0.1194(10) Uani 1 1 d D U . . .
F13 F -0.134(2) 0.5523(3) 0.3952(5) 0.168(5) Uani 0.709(12) 1 d D U P C 1
F13A F -0.147(4) 0.5424(7) 0.3672(12) 0.205(11) Uani 0.291(12) 1 d D U P C 2
F14 F -0.089(3) 0.4409(3) 0.3895(7) 0.246(7) Uani 0.709(12) 1 d D U P C 1
F14A F -0.061(4) 0.4467(7) 0.4182(11) 0.192(10) Uani 0.291(12) 1 d D U P C 2
F15 F -0.155(3) 0.4945(5) 0.4534(3) 0.214(6) Uani 0.709(12) 1 d D U P C 1
F15A F -0.304(3) 0.4965(9) 0.4254(12) 0.172(10) Uani 0.291(12) 1 d D U P C 2
F16 F 0.1240(15) 0.5029(5) 0.4044(7) 0.234(7) Uani 0.709(12) 1 d D U P C 1
F16A F 0.008(4) 0.5208(12) 0.4407(8) 0.193(11) Uani 0.291(12) 1 d D U P C 2
F17 F -0.0669(16) 0.5007(6) 0.3311(3) 0.198(5) Uani 0.709(12) 1 d D U P C 1
F17A F 0.096(3) 0.4895(12) 0.3620(10) 0.203(10) Uani 0.291(12) 1 d D U P C 2
F18 F -0.3345(12) 0.4938(5) 0.3773(5) 0.166(5) Uani 0.709(12) 1 d D U P C 1
F18A F -0.223(5) 0.4675(12) 0.3470(10) 0.227(12) Uani 0.291(12) 1 d D U P C 2
P1 P 1.0795(5) 0.75123(12) 0.49380(11) 0.1120(9) Uani 1 1 d . . . . .
F1 F 1.0771(11) 0.7979(3) 0.4561(3) 0.164(3) Uani 1 1 d . . . . .
F2 F 1.0825(11) 0.7043(2) 0.5319(2) 0.149(2) Uani 1 1 d . . . . .
F3 F 1.2482(11) 0.7757(3) 0.5308(3) 0.163(3) Uani 1 1 d . . . . .
F4 F 0.9102(11) 0.7747(3) 0.5296(2) 0.154(2) Uani 1 1 d . . . . .
F5 F 0.9074(11) 0.7265(3) 0.4574(3) 0.157(2) Uani 1 1 d . . . . .
F6 F 1.2489(11) 0.7272(3) 0.4583(3) 0.163(3) Uani 1 1 d . . . . .

loop_
_atom_site_aniso_label
_atom_site_aniso_U_11
_atom_site_aniso_U_22
_atom_site_aniso_U_33
_atom_site_aniso_U_23
_atom_site_aniso_U_13
_atom_site_aniso_U_12
N1 0.031(2) 0.038(3) 0.051(3) -0.001(2) 0.0010(18) 0.0009(18)
N2 0.037(2) 0.037(2) 0.043(2) -0.001(2) 0.0012(18) 0.0025(18)
N3 0.033(2) 0.037(2) 0.048(3) 0.000(2) 0.0004(18) 0.0022(17)
N4 0.044(3) 0.039(3) 0.089(4) -0.008(3) -0.001(2) 0.004(2)
N5 0.072(4) 0.070(4) 0.056(3) -0.018(3) 0.001(3) -0.006(3)
N6 0.070(3) 0.070(4) 0.054(3) 0.012(3) 0.003(3) -0.015(3)
C1 0.021(2) 0.041(3) 0.052(3) -0.001(3) 0.001(2) 0.000(2)
C2 0.020(2) 0.035(3) 0.047(3) -0.006(2) 0.0006(19) 0.0009(18)
C3 0.022(2) 0.040(3) 0.051(3) 0.003(2) 0.002(2) 0.0056(19)
C4 0.026(2) 0.043(3) 0.057(3) -0.002(3) -0.003(2) 0.001(2)
C5 0.046(3) 0.039(3) 0.066(4) -0.001(3) 0.006(3) 0.001(2)
C6 0.056(4) 0.047(4) 0.066(4) -0.009(3) 0.010(3) -0.001(3)
C7 0.052(4) 0.044(4) 0.081(5) 0.011(3) -0.005(3) 0.002(3)
C8 0.045(3) 0.040(3) 0.062(4) -0.001(3) -0.008(3) 0.003(2)
C9 0.091(5) 0.038(4) 0.113(6) -0.004(4) 0.010(4) 0.005(3)
C10 0.099(6) 0.049(4) 0.165(9) 0.007(5) 0.014(6) -0.015(4)
C11 0.029(3) 0.047(3) 0.053(3) -0.001(3) 0.004(2) -0.001(2)
C12 0.129(7) 0.051(4) 0.050(4) -0.002(3) 0.000(4) 0.010(4)
C13 0.154(8) 0.072(5) 0.044(4) 0.000(4) -0.002(4) 0.012(5)
C14 0.110(6) 0.052(4) 0.070(5) -0.010(4) 0.021(4) -0.024(4)
C15 0.115(6) 0.039(3) 0.055(4) -0.006(3) 0.012(4) -0.012(3)
C16 0.126(7) 0.101(6) 0.070(5) -0.039(5) -0.001(5) -0.018(5)
C17 0.166(11) 0.212(14) 0.130(9) -0.102(9) 0.041(8) -0.003(10)
C18 0.031(3) 0.045(3) 0.047(3) 0.003(2) -0.003(2) -0.001(2)
C19 0.122(6) 0.039(4) 0.053(4) -0.003(3) 0.000(4) -0.009(3)
C20 0.112(6) 0.038(3) 0.077(5) 0.014(3) -0.009(4) -0.019(4)
C21 0.156(8) 0.063(5) 0.049(4) 0.002(4) 0.008(4) 0.005(5)
C22 0.131(7) 0.052(4) 0.048(4) 0.002(3) 0.003(4) 0.001(4)
C23 0.135(8) 0.104(7) 0.068(5) 0.038(5) 0.013(5) -0.022(6)
C24 0.179(12) 0.185(12) 0.123(9) 0.082(8) -0.051(8) -0.025(9)
C25 0.031(4) 0.087(5) 0.136(7) -0.062(5) 0.002(7) 0.002(4)
C26 0.051(5) 0.099(6) 0.159(7) -0.011(5) 0.013(7) 0.000(5)
C27 0.045(4) 0.080(5) 0.131(6) 0.017(5) 0.013(5) 0.010(4)
C28 0.036(4) 0.069(5) 0.094(5) 0.007(4) 0.009(4) 0.004(5)
C29 0.028(4) 0.075(4) 0.076(5) -0.017(4) 0.002(4) 0.008(4)
C30 0.038(5) 0.081(5) 0.108(7) -0.023(5) 0.013(6) 0.010(4)
C31 0.045(5) 0.077(5) 0.135(8) 0.014(5) 0.009(8) 0.008(4)
C32 0.042(5) 0.115(5) 0.091(7) 0.039(5) 0.014(6) 0.009(5)
C33 0.022(3) 0.109(5) 0.064(5) 0.002(4) 0.003(5) 0.006(4)
C34 0.017(3) 0.055(3) 0.068(4) -0.006(3) -0.001(4) 0.000(3)
C35 0.023(3) 0.059(4) 0.081(4) -0.016(3) 0.005(3) -0.001(3)
C36 0.025(3) 0.089(4) 0.111(5) -0.043(4) 0.002(4) -0.001(4)
C37 0.025(6) 0.124(6) 0.099(5) -0.046(5) 0.001(4) -0.003(5)
C38 0.032(4) 0.136(6) 0.070(5) -0.012(5) 0.002(3) 0.005(5)
C25A 0.038(8) 0.092(7) 0.127(8) -0.018(7) 0.006(9) 0.005(8)
C26A 0.033(8) 0.104(8) 0.132(9) -0.033(7) 0.004(9) 0.001(8)
C27A 0.030(8) 0.104(8) 0.124(8) -0.038(7) 0.001(8) -0.003(7)
C28A 0.030(9) 0.105(7) 0.104(7) -0.032(7) 0.006(8) -0.006(8)
C29A 0.028(8) 0.111(7) 0.086(8) 0.004(7) 0.003(9) 0.007(8)
C30A 0.031(8) 0.109(7) 0.088(9) 0.009(7) 0.011(10) 0.013(7)
C31A 0.031(8) 0.089(8) 0.092(10) 0.010(7) 0.012(9) 0.010(8)
C32A 0.039(8) 0.086(7) 0.087(9) 0.000(7) 0.008(9) 0.002(7)
C33A 0.028(7) 0.082(6) 0.079(7) -0.005(5) 0.003(7) 0.006(7)
C34A 0.026(7) 0.085(6) 0.082(7) -0.011(5) 0.003(7) 0.004(6)
C35A 0.025(6) 0.087(6) 0.097(6) -0.017(5) 0.002(6) 0.002(6)
C36A 0.038(6) 0.085(6) 0.113(6) -0.010(6) 0.005(7) 0.003(7)
C37A 0.030(8) 0.080(7) 0.098(7) 0.004(7) 0.011(8) 0.003(9)
C38A 0.029(7) 0.083(6) 0.085(7) -0.005(6) 0.001(7) 0.001(7)
P3 0.1012(17) 0.1133(19) 0.0972(17) 0.0194(14) 0.0270(13) 0.0316(15)
F7 0.109(6) 0.199(12) 0.091(5) 0.020(5) 0.013(4) 0.000(7)
F7A 0.122(9) 0.18(2) 0.157(18) -0.018(14) -0.016(11) 0.083(11)
F8 0.359(16) 0.192(14) 0.103(6) -0.025(7) 0.075(8) -0.001(14)
F8A 0.133(10) 0.21(2) 0.25(3) 0.082(17) -0.029(13) 0.017(13)
F9 0.111(6) 0.299(15) 0.237(12) 0.106(12) 0.062(7) -0.021(8)
F9A 0.25(2) 0.17(2) 0.136(16) 0.061(14) 0.054(16) 0.044(19)
F10 0.278(13) 0.108(6) 0.279(17) 0.071(8) 0.099(14) 0.067(8)
F10A 0.197(18) 0.147(14) 0.18(2) -0.030(14) 0.071(19) 0.081(15)
F11 0.135(7) 0.284(14) 0.173(11) -0.076(11) -0.013(6) -0.024(8)
F11A 0.181(17) 0.22(2) 0.099(13) 0.052(14) 0.010(13) 0.014(19)
F12 0.287(13) 0.130(6) 0.136(10) 0.032(6) -0.016(10) 0.062(7)
F12A 0.25(2) 0.174(15) 0.118(17) -0.031(13) -0.032(17) 0.057(16)
P2 0.129(2) 0.122(2) 0.1062(19) -0.0386(16) -0.0307(16) 0.0526(18)
F13 0.220(11) 0.122(6) 0.165(10) -0.004(6) 0.043(9) 0.035(6)
F13A 0.19(2) 0.209(15) 0.21(2) 0.068(16) -0.073(17) 0.056(15)
F14 0.321(16) 0.140(7) 0.274(15) -0.113(8) -0.056(14) 0.075(8)
F14A 0.19(2) 0.195(14) 0.19(2) 0.052(15) 0.008(15) 0.104(15)
F15 0.369(18) 0.179(11) 0.093(6) -0.002(6) -0.015(8) 0.074(13)
F15A 0.132(13) 0.156(19) 0.23(2) -0.047(18) 0.016(14) 0.046(13)
F16 0.153(7) 0.260(13) 0.283(15) -0.141(12) -0.110(8) 0.059(7)
F16A 0.20(2) 0.30(2) 0.078(13) -0.020(14) -0.032(12) -0.065(19)
F17 0.114(8) 0.355(15) 0.125(6) -0.083(7) 0.036(5) -0.055(9)
F17A 0.175(15) 0.31(3) 0.127(18) 0.025(17) 0.018(13) 0.071(17)
F18 0.117(6) 0.225(11) 0.157(10) 0.080(9) 0.002(6) -0.002(6)
F18A 0.22(2) 0.28(2) 0.170(19) -0.096(17) -0.092(17) 0.04(2)
P1 0.119(2) 0.133(2) 0.0845(17) 0.0167(16) 0.0029(15) 0.0061(18)
F1 0.177(6) 0.180(6) 0.136(5) 0.073(5) 0.005(4) 0.000(5)
F2 0.175(6) 0.147(5) 0.124(5) 0.041(4) 0.008(4) 0.014(4)
F3 0.173(6) 0.168(6) 0.145(5) 0.020(5) -0.043(5) -0.028(5)
F4 0.169(6) 0.177(6) 0.117(5) 0.009(4) 0.025(4) 0.031(5)
F5 0.156(6) 0.194(7) 0.122(5) 0.008(4) -0.014(4) -0.027(5)
F6 0.160(6) 0.191(7) 0.139(5) 0.016(5) 0.046(4) 0.030(5)

loop_
_atom_type_symbol
_atom_type_description
_atom_type_scat_dispersion_real
_atom_type_scat_dispersion_imag
_atom_type_scat_source
C C 0.0033 0.0016 'International Tables Vol C Tables 4.2.6.8 and 6.1.1.4'
H H 0.0000 0.0000 'International Tables Vol C Tables 4.2.6.8 and 6.1.1.4'
F F 0.0171 0.0103 'International Tables Vol C Tables 4.2.6.8 and 6.1.1.4'
N N 0.0061 0.0033 'International Tables Vol C Tables 4.2.6.8 and 6.1.1.4'
P P 0.1023 0.0942 'International Tables Vol C Tables 4.2.6.8 and 6.1.1.4'

loop_
_geom_angle_atom_site_label_1
_geom_angle_atom_site_label_2
_geom_angle_atom_site_label_3
_geom_angle
_geom_angle_site_symmetry_1
_geom_angle_site_symmetry_3
_geom_angle_publ_flag
C1 N1 C2 114.2(4) . . ?
C3 N2 C2 114.8(4) . . ?
C1 N3 C3 115.0(4) . . ?
C6 N4 C9 120.2(6) . . ?
C7 N4 C6 121.3(5) . . ?
C7 N4 C9 118.5(6) . . ?
C13 N5 C16 119.9(6) . . ?
C14 N5 C13 119.9(6) . . ?
C14 N5 C16 120.2(6) . . ?
C20 N6 C21 118.3(6) . . ?
C20 N6 C23 120.2(6) . . ?
C21 N6 C23 121.5(6) . . ?
N1 C1 C4 117.0(5) . . ?
N3 C1 N1 125.7(5) . . ?
N3 C1 C4 117.3(5) . . ?
N1 C2 C11 116.6(5) . . ?
N2 C2 N1 125.3(4) . . ?
N2 C2 C11 118.1(4) . . ?
N2 C3 N3 125.0(5) . . ?
N2 C3 C18 118.5(4) . . ?
N3 C3 C18 116.5(5) . . ?
C5 C4 C1 120.6(5) . . ?
C8 C4 C1 121.5(5) . . ?
C8 C4 C5 117.9(5) . . ?
C4 C5 H5 119.9 . . ?
C6 C5 C4 120.2(6) . . ?
C6 C5 H5 119.9 . . ?
N4 C6 C5 120.8(6) . . ?
N4 C6 H6 119.6 . . ?
C5 C6 H6 119.6 . . ?
N4 C7 H7 119.6 . . ?
N4 C7 C8 120.8(6) . . ?
C8 C7 H7 119.6 . . ?
C4 C8 C7 119.0(6) . . ?
C4 C8 H8 120.5 . . ?
C7 C8 H8 120.5 . . ?
N4 C9 H9A 109.2 . . ?
N4 C9 H9B 109.2 . . ?
H9A C9 H9B 107.9 . . ?
C10 C9 N4 112.1(6) . . ?
C10 C9 H9A 109.2 . . ?
C10 C9 H9B 109.2 . . ?
C9 C10 H10A 109.5 . . ?
C9 C10 H10B 109.5 . . ?
C9 C10 H10C 109.5 . . ?
H10A C10 H10B 109.5 . . ?
H10A C10 H10C 109.5 . . ?
H10B C10 H10C 109.5 . . ?
C12 C11 C2 121.7(5) . . ?
C12 C11 C15 116.5(5) . . ?
C15 C11 C2 121.8(5) . . ?
C11 C12 H12 119.5 . . ?
C13 C12 C11 121.1(6) . . ?
C13 C12 H12 119.5 . . ?
N5 C13 C12 120.6(6) . . ?
N5 C13 H13 119.7 . . ?
C12 C13 H13 119.7 . . ?
N5 C14 H14 119.5 . . ?
N5 C14 C15 121.0(6) . . ?
C15 C14 H14 119.5 . . ?
C11 C15 H15 119.6 . . ?
C14 C15 C11 120.8(6) . . ?
C14 C15 H15 119.6 . . ?
N5 C16 H16A 109.5 . . ?
N5 C16 H16B 109.5 . . ?
H16A C16 H16B 108.1 . . ?
C17 C16 N5 110.8(7) . . ?
C17 C16 H16A 109.5 . . ?
C17 C16 H16B 109.5 . . ?
C16 C17 H17A 109.5 . . ?
C16 C17 H17B 109.5 . . ?
C16 C17 H17C 109.5 . . ?
H17A C17 H17B 109.5 . . ?
H17A C17 H17C 109.5 . . ?
H17B C17 H17C 109.5 . . ?
C19 C18 C3 122.1(5) . . ?
C22 C18 C3 120.8(5) . . ?
C22 C18 C19 117.1(5) . . ?
C18 C19 H19 119.9 . . ?
C20 C19 C18 120.3(6) . . ?
C20 C19 H19 119.9 . . ?
N6 C20 C19 122.0(6) . . ?
N6 C20 H20 119.0 . . ?
C19 C20 H20 119.0 . . ?
N6 C21 H21 119.0 . . ?
N6 C21 C22 122.0(7) . . ?
C22 C21 H21 119.0 . . ?
C18 C22 H22 119.9 . . ?
C21 C22 C18 120.2(6) . . ?
C21 C22 H22 119.9 . . ?
N6 C23 H23A 109.4 . . ?
N6 C23 H23B 109.4 . . ?
H23A C23 H23B 108.0 . . ?
C24 C23 N6 111.3(7) . . ?
C24 C23 H23A 109.4 . . ?
C24 C23 H23B 109.4 . . ?
C23 C24 H24A 109.5 . . ?
C23 C24 H24B 109.5 . . ?
C23 C24 H24C 109.5 . . ?
H24A C24 H24B 109.5 . . ?
H24A C24 H24C 109.5 . . ?
H24B C24 H24C 109.5 . . ?
C26 C25 H25 122.2 . . ?
C26 C25 C36 115.6(11) . . ?
C36 C25 H25 122.2 . . ?
C25 C26 H26 115.0 . . ?
C27 C26 C25 130.0(15) . . ?
C27 C26 H26 115.0 . . ?
C26 C27 H27 121.5 . . ?
C26 C27 C28 117.0(13) . . ?
C28 C27 H27 121.5 . . ?
C27 C28 H28 117.1 . . ?
C27 C28 C35 125.9(11) . . ?
C35 C28 H28 117.1 . . ?
C30 C29 H29 117.9 . . ?
C30 C29 C34 124.2(10) . . ?
C34 C29 H29 117.9 . . ?
C29 C30 H30 119.7 . . ?
C29 C30 C31 120.6(11) . . ?
C31 C30 H30 119.7 . . ?
C30 C31 H31 118.3 . . ?
C30 C31 C32 123.5(11) . . ?
C32 C31 H31 118.3 . . ?
C31 C32 H32 120.4 . . ?
C31 C32 C33 119.2(10) . . ?
C33 C32 H32 120.4 . . ?
C34 C33 C32 114.4(9) . . ?
C34 C33 C38 116.0(10) . . ?
C38 C33 C32 129.5(10) . . ?
C29 C34 C35 121.6(8) . . ?
C33 C34 C29 118.0(8) . . ?
C33 C34 C35 120.4(8) . . ?
C28 C35 C34 126.0(8) . . ?
C28 C35 C36 113.4(9) . . ?
C36 C35 C34 120.6(8) . . ?
C35 C36 C25 118.2(9) . . ?
C35 C36 C37 117.0(9) . . ?
C37 C36 C25 124.7(10) . . ?
C36 C37 H37 118.8 . . ?
C38 C37 C36 122.3(11) . . ?
C38 C37 H37 118.8 . . ?
C33 C38 H38 118.3 . . ?
C37 C38 C33 123.5(11) . . ?
C37 C38 H38 118.3 . . ?
C26A C25A H25A 122.5 . . ?
C26A C25A C36A 115(2) . . ?
C36A C25A H25A 122.5 . . ?
C25A C26A H26A 112.5 . . ?
C27A C26A C25A 135(3) . . ?
C27A C26A H26A 112.5 . . ?
C26A C27A H27A 123.7 . . ?
C26A C27A C28A 113(2) . . ?
C28A C27A H27A 123.7 . . ?
C27A C28A H28A 117.5 . . ?
C27A C28A C35A 125(2) . . ?
C35A C28A H28A 117.5 . . ?
C30A C29A H29A 119.6 . . ?
C30A C29A C34A 121(2) . . ?
C34A C29A H29A 119.6 . . ?
C29A C30A H30A 119.1 . . ?
C29A C30A C31A 122(3) . . ?
C31A C30A H30A 119.1 . . ?
C30A C31A H31A 117.8 . . ?
C30A C31A C32A 124(2) . . ?
C32A C31A H31A 117.8 . . ?
C31A C32A H32A 121.2 . . ?
C31A C32A C33A 118(2) . . ?
C33A C32A H32A 121.2 . . ?
C34A C33A C32A 109.9(17) . . ?
C34A C33A C38A 114.0(17) . . ?
C38A C33A C32A 136.1(19) . . ?
C29A C34A C35A 111.6(18) . . ?
C33A C34A C29A 124.1(17) . . ?
C33A C34A C35A 123.8(17) . . ?
C28A C35A C34A 123.5(19) . . ?
C28A C35A C36A 116.3(18) . . ?
C36A C35A C34A 118.8(16) . . ?
C35A C36A C25A 113.6(17) . . ?
C35A C36A C37A 116.8(17) . . ?
C37A C36A C25A 129.3(19) . . ?
C36A C37A H37A 118.4 . . ?
C38A C37A C36A 123(2) . . ?
C38A C37A H37A 118.4 . . ?
C33A C38A H38A 118.5 . . ?
C37A C38A C33A 123(2) . . ?
C37A C38A H38A 118.5 . . ?
F7A P3 F9A 89.2(12) . . ?
F7A P3 F10A 93.0(11) . . ?
F7A P3 F11A 92.8(12) . . ?
F7A P3 F12A 87.0(11) . . ?
F8 P3 F7 175.3(7) . . ?
F8 P3 F12 88.9(6) . . ?
F8A P3 F7A 175.7(14) . . ?
F8A P3 F9A 90.1(12) . . ?
F8A P3 F10A 91.3(12) . . ?
F8A P3 F11A 87.4(12) . . ?
F8A P3 F12A 88.7(12) . . ?
F9 P3 F7 91.1(7) . . ?
F9 P3 F8 89.6(8) . . ?
F9 P3 F11 175.6(9) . . ?
F9 P3 F12 87.8(8) . . ?
F9A P3 F11A 173.2(13) . . ?
F9A P3 F12A 86.6(11) . . ?
F10 P3 F7 91.7(7) . . ?
F10 P3 F8 92.9(7) . . ?
F10 P3 F9 93.5(8) . . ?
F10 P3 F11 90.5(8) . . ?
F10 P3 F12 177.8(7) . . ?
F10A P3 F9A 92.7(11) . . ?
F10A P3 F11A 93.8(11) . . ?
F10A P3 F12A 179.3(13) . . ?
F11 P3 F7 87.0(6) . . ?
F11 P3 F8 92.0(8) . . ?
F11 P3 F12 88.2(8) . . ?
F11A P3 F12A 87.0(11) . . ?
F12 P3 F7 86.4(5) . . ?
F13 P2 F15 87.4(6) . . ?
F13 P2 F16 89.6(7) . . ?
F13 P2 F17 88.4(6) . . ?
F13 P2 F18 85.0(7) . . ?
F13A P2 F14A 178.5(14) . . ?
F13A P2 F15A 93.3(12) . . ?
F13A P2 F16A 92.9(12) . . ?
F13A P2 F17A 91.7(13) . . ?
F13A P2 F18A 90.0(12) . . ?
F14 P2 F13 176.2(9) . . ?
F14 P2 F15 93.1(8) . . ?
F14 P2 F16 94.1(8) . . ?
F14 P2 F17 90.9(7) . . ?
F14 P2 F18 91.2(8) . . ?
F14A P2 F15A 87.1(12) . . ?
F14A P2 F16A 88.6(12) . . ?
F14A P2 F17A 87.8(12) . . ?
F14A P2 F18A 88.5(12) . . ?
F15 P2 F17 174.8(7) . . ?
F15 P2 F18 90.6(7) . . ?
F15A P2 F18A 88.2(12) . . ?
F16 P2 F15 93.3(8) . . ?
F16 P2 F17 89.7(7) . . ?
F16 P2 F18 173.3(8) . . ?
F16A P2 F15A 89.6(11) . . ?
F16A P2 F17A 91.7(12) . . ?
F16A P2 F18A 176.4(14) . . ?
F17A P2 F15A 174.8(13) . . ?
F17A P2 F18A 90.2(12) . . ?
F18 P2 F17 86.0(5) . . ?
F1 P1 F2 179.8(5) . . ?
F1 P1 F3 91.0(4) . . ?
F1 P1 F4 91.4(4) . . ?
F1 P1 F5 89.6(4) . . ?
F1 P1 F6 89.2(4) . . ?
F2 P1 F4 88.6(4) . . ?
F2 P1 F5 90.6(4) . . ?
F2 P1 F6 90.8(4) . . ?
F3 P1 F2 88.8(4) . . ?
F3 P1 F4 90.3(4) . . ?
F3 P1 F5 179.1(4) . . ?
F3 P1 F6 89.8(5) . . ?
F4 P1 F5 88.9(4) . . ?
F4 P1 F6 179.4(4) . . ?
F6 P1 F5 91.0(4) . . ?

loop_
_geom_bond_atom_site_label_1
_geom_bond_atom_site_label_2
_geom_bond_distance
_geom_bond_site_symmetry_2
_geom_bond_publ_flag
N1 C1 1.330(6) . ?
N1 C2 1.335(6) . ?
N2 C2 1.335(6) . ?
N2 C3 1.325(6) . ?
N3 C1 1.321(6) . ?
N3 C3 1.334(6) . ?
N4 C6 1.329(8) . ?
N4 C7 1.324(8) . ?
N4 C9 1.513(7) . ?
N5 C13 1.333(9) . ?
N5 C14 1.308(8) . ?
N5 C16 1.505(8) . ?
N6 C20 1.315(8) . ?
N6 C21 1.327(8) . ?
N6 C23 1.496(8) . ?
C1 C4 1.494(7) . ?
C2 C11 1.487(7) . ?
C3 C18 1.495(7) . ?
C4 C5 1.396(7) . ?
C4 C8 1.381(7) . ?
C5 H5 0.9300 . ?
C5 C6 1.347(8) . ?
C6 H6 0.9300 . ?
C7 H7 0.9300 . ?
C7 C8 1.382(8) . ?
C8 H8 0.9300 . ?
C9 H9A 0.9700 . ?
C9 H9B 0.9700 . ?
C9 C10 1.436(11) . ?
C10 H10A 0.9600 . ?
C10 H10B 0.9600 . ?
C10 H10C 0.9600 . ?
C11 C12 1.359(8) . ?
C11 C15 1.373(8) . ?
C12 H12 0.9300 . ?
C12 C13 1.358(9) . ?
C13 H13 0.9300 . ?
C14 H14 0.9300 . ?
C14 C15 1.361(9) . ?
C15 H15 0.9300 . ?
C16 H16A 0.9700 . ?
C16 H16B 0.9700 . ?
C16 C17 1.471(13) . ?
C17 H17A 0.9600 . ?
C17 H17B 0.9600 . ?
C17 H17C 0.9600 . ?
C18 C19 1.366(8) . ?
C18 C22 1.359(8) . ?
C19 H19 0.9300 . ?
C19 C20 1.348(9) . ?
C20 H20 0.9300 . ?
C21 H21 0.9300 . ?
C21 C22 1.348(9) . ?
C22 H22 0.9300 . ?
C23 H23A 0.9700 . ?
C23 H23B 0.9700 . ?
C23 C24 1.477(13) . ?
C24 H24A 0.9600 . ?
C24 H24B 0.9600 . ?
C24 H24C 0.9600 . ?
C25 H25 0.9300 . ?
C25 C26 1.283(16) . ?
C25 C36 1.508(15) . ?
C26 H26 0.9300 . ?
C26 C27 1.256(16) . ?
C27 H27 0.9300 . ?
C27 C28 1.353(13) . ?
C28 H28 0.9300 . ?
C28 C35 1.400(14) . ?
C29 H29 0.9300 . ?
C29 C30 1.273(14) . ?
C29 C34 1.424(11) . ?
C30 H30 0.9300 . ?
C30 C31 1.319(15) . ?
C31 H31 0.9300 . ?
C31 C32 1.353(15) . ?
C32 H32 0.9300 . ?
C32 C33 1.496(16) . ?
C33 C34 1.424(12) . ?
C33 C38 1.488(14) . ?
C34 C35 1.439(11) . ?
C35 C36 1.436(11) . ?
C36 C37 1.456(16) . ?
C37 H37 0.9300 . ?
C37 C38 1.289(15) . ?
C38 H38 0.9300 . ?
C25A H25A 0.9300 . ?
C25A C26A 1.27(2) . ?
C25A C36A 1.52(2) . ?
C26A H26A 0.9300 . ?
C26A C27A 1.23(2) . ?
C27A H27A 0.9300 . ?
C27A C28A 1.36(2) . ?
C28A H28A 0.9300 . ?
C28A C35A 1.39(2) . ?
C29A H29A 0.9300 . ?
C29A C30A 1.22(2) . ?
C29A C34A 1.431(19) . ?
C30A H30A 0.9300 . ?
C30A C31A 1.31(2) . ?
C31A H31A 0.9300 . ?
C31A C32A 1.38(2) . ?
C32A H32A 0.9300 . ?
C32A C33A 1.53(2) . ?
C33A C34A 1.41(2) . ?
C33A C38A 1.50(2) . ?
C34A C35A 1.449(18) . ?
C35A C36A 1.428(18) . ?
C36A C37A 1.47(2) . ?
C37A H37A 0.9300 . ?
C37A C38A 1.31(2) . ?
C38A H38A 0.9300 . ?
P3 F7 1.585(7) . ?
P3 F7A 1.465(12) . ?
P3 F8 1.519(9) . ?
P3 F8A 1.462(12) . ?
P3 F9 1.494(9) . ?
P3 F9A 1.542(12) . ?
P3 F10 1.491(8) . ?
P3 F10A 1.503(12) . ?
P3 F11 1.497(9) . ?
P3 F11A 1.551(12) . ?
P3 F12 1.566(8) . ?
P3 F12A 1.577(12) . ?
P2 F13 1.525(8) . ?
P2 F13A 1.428(12) . ?
P2 F14 1.462(9) . ?
P2 F14A 1.470(12) . ?
P2 F15 1.544(9) . ?
P2 F15A 1.561(13) . ?
P2 F16 1.531(9) . ?
P2 F16A 1.534(12) . ?
P2 F17 1.567(8) . ?
P2 F17A 1.550(13) . ?
P2 F18 1.559(8) . ?
P2 F18A 1.561(13) . ?
P1 F1 1.555(6) . ?
P1 F2 1.568(6) . ?
P1 F3 1.565(7) . ?
P1 F4 1.571(7) . ?
P1 F5 1.576(7) . ?
P1 F6 1.574(7) . ?

loop_
_geom_torsion_atom_site_label_1
_geom_torsion_atom_site_label_2
_geom_torsion_atom_site_label_3
_geom_torsion_atom_site_label_4
_geom_torsion
_geom_torsion_site_symmetry_1
_geom_torsion_site_symmetry_2
_geom_torsion_site_symmetry_3
_geom_torsion_site_symmetry_4
_geom_torsion_publ_flag
N1 C1 C4 C5 178.4(4) . . . . ?
N1 C1 C4 C8 -2.2(7) . . . . ?
N1 C2 C11 C12 1.4(7) . . . . ?
N1 C2 C11 C15 -180.0(5) . . . . ?
N2 C2 C11 C12 -178.7(5) . . . . ?
N2 C2 C11 C15 -0.1(7) . . . . ?
N2 C3 C18 C19 0.1(7) . . . . ?
N2 C3 C18 C22 177.7(5) . . . . ?
N3 C1 C4 C5 -1.7(6) . . . . ?
N3 C1 C4 C8 177.8(4) . . . . ?
N3 C3 C18 C19 180.0(5) . . . . ?
N3 C3 C18 C22 -2.4(7) . . . . ?
N4 C7 C8 C4 -1.0(8) . . . . ?
N5 C14 C15 C11 0.3(12) . . . . ?
N6 C21 C22 C18 0.2(13) . . . . ?
C1 N1 C2 N2 0.5(6) . . . . ?
C1 N1 C2 C11 -179.7(4) . . . . ?
C1 N3 C3 N2 -1.2(7) . . . . ?
C1 N3 C3 C18 178.9(4) . . . . ?
C1 C4 C5 C6 179.6(5) . . . . ?
C1 C4 C8 C7 -178.5(5) . . . . ?
C2 N1 C1 N3 0.1(6) . . . . ?
C2 N1 C1 C4 -179.9(4) . . . . ?
C2 N2 C3 N3 1.7(6) . . . . ?
C2 N2 C3 C18 -178.4(4) . . . . ?
C2 C11 C12 C13 177.8(7) . . . . ?
C2 C11 C15 C14 -177.6(6) . . . . ?
C3 N2 C2 N1 -1.3(6) . . . . ?
C3 N2 C2 C11 178.8(4) . . . . ?
C3 N3 C1 N1 0.2(6) . . . . ?
C3 N3 C1 C4 -179.7(4) . . . . ?
C3 C18 C19 C20 177.0(6) . . . . ?
C3 C18 C22 C21 -177.1(7) . . . . ?
C4 C5 C6 N4 -1.3(8) . . . . ?
C5 C4 C8 C7 0.9(7) . . . . ?
C6 N4 C7 C8 -0.2(8) . . . . ?
C6 N4 C9 C10 -103.6(8) . . . . ?
C7 N4 C6 C5 1.3(9) . . . . ?
C7 N4 C9 C10 76.4(9) . . . . ?
C8 C4 C5 C6 0.1(8) . . . . ?
C9 N4 C6 C5 -178.8(5) . . . . ?
C9 N4 C7 C8 179.9(5) . . . . ?
C11 C12 C13 N5 -0.6(13) . . . . ?
C12 C11 C15 C14 1.1(10) . . . . ?
C13 N5 C14 C15 -1.9(11) . . . . ?
C13 N5 C16 C17 -82.0(11) . . . . ?
C14 N5 C13 C12 2.1(12) . . . . ?
C14 N5 C16 C17 96.8(10) . . . . ?
C15 C11 C12 C13 -1.0(11) . . . . ?
C16 N5 C13 C12 -179.2(8) . . . . ?
C16 N5 C14 C15 179.3(7) . . . . ?
C18 C19 C20 N6 -0.1(12) . . . . ?
C19 C18 C22 C21 0.7(11) . . . . ?
C20 N6 C21 C22 -1.0(13) . . . . ?
C20 N6 C23 C24 -99.8(10) . . . . ?
C21 N6 C20 C19 1.0(11) . . . . ?
C21 N6 C23 C24 80.1(11) . . . . ?
C22 C18 C19 C20 -0.7(10) . . . . ?
C23 N6 C20 C19 -179.0(7) . . . . ?
C23 N6 C21 C22 179.0(8) . . . . ?
C25 C26 C27 C28 0(2) . . . . ?
C25 C36 C37 C38 178.6(10) . . . . ?
C26 C25 C36 C35 0.2(14) . . . . ?
C26 C25 C36 C37 176.1(10) . . . . ?
C26 C27 C28 C35 -1(2) . . . . ?
C27 C28 C35 C34 -179.3(10) . . . . ?
C27 C28 C35 C36 0.7(18) . . . . ?
C28 C35 C36 C25 -0.5(12) . . . . ?
C28 C35 C36 C37 -176.7(10) . . . . ?
C29 C30 C31 C32 4(2) . . . . ?
C29 C34 C35 C28 -1.4(14) . . . . ?
C29 C34 C35 C36 178.6(8) . . . . ?
C30 C29 C34 C33 2.4(14) . . . . ?
C30 C29 C34 C35 -176.5(10) . . . . ?
C30 C31 C32 C33 -2.1(19) . . . . ?
C31 C32 C33 C34 0.1(15) . . . . ?
C31 C32 C33 C38 179.8(11) . . . . ?
C32 C33 C34 C29 -0.2(12) . . . . ?
C32 C33 C34 C35 178.7(9) . . . . ?
C32 C33 C38 C37 179.2(12) . . . . ?
C33 C34 C35 C28 179.8(10) . . . . ?
C33 C34 C35 C36 -0.3(11) . . . . ?
C34 C29 C30 C31 -4.4(18) . . . . ?
C34 C33 C38 C37 -1.1(14) . . . . ?
C34 C35 C36 C25 179.5(8) . . . . ?
C34 C35 C36 C37 3.3(11) . . . . ?
C35 C36 C37 C38 -5.5(15) . . . . ?
C36 C25 C26 C27 0.0(19) . . . . ?
C36 C37 C38 C33 4.5(16) . . . . ?
C38 C33 C34 C29 -179.9(8) . . . . ?
C38 C33 C34 C35 -1.0(11) . . . . ?
C25A C26A C27A C28A -3(7) . . . . ?
C25A C36A C37A C38A 176(4) . . . . ?
C26A C25A C36A C35A -3(6) . . . . ?
C26A C25A C36A C37A -178(4) . . . . ?
C26A C27A C28A C35A 15(5) . . . . ?
C27A C28A C35A C34A 173(3) . . . . ?
C27A C28A C35A C36A -20(5) . . . . ?
C28A C35A C36A C25A 13(4) . . . . ?
C28A C35A C36A C37A -172(4) . . . . ?
C29A C30A C31A C32A 15(7) . . . . ?
C29A C34A C35A C28A -14(5) . . . . ?
C29A C34A C35A C36A 180(3) . . . . ?
C30A C29A C34A C33A -3(6) . . . . ?
C30A C29A C34A C35A -175(3) . . . . ?
C30A C31A C32A C33A -13(6) . . . . ?
C31A C32A C33A C34A 4(5) . . . . ?
C31A C32A C33A C38A -174(4) . . . . ?
C32A C33A C34A C29A 4(5) . . . . ?
C32A C33A C34A C35A 175(3) . . . . ?
C32A C33A C38A C37A -179(4) . . . . ?
C33A C34A C35A C28A 174(4) . . . . ?
C33A C34A C35A C36A 8(5) . . . . ?
C34A C29A C30A C31A -6(6) . . . . ?
C34A C33A C38A C37A 4(5) . . . . ?
C34A C35A C36A C25A -180(3) . . . . ?
C34A C35A C36A C37A -5(4) . . . . ?
C35A C36A C37A C38A 2(6) . . . . ?
C36A C25A C26A C27A -2(8) . . . . ?
C36A C37A C38A C33A -2(6) . . . . ?
C38A C33A C34A C29A -178(3) . . . . ?
C38A C33A C34A C35A -7(5) . . . . ?
